data_4122530
loop_
_publ_author_name
'Zhao, Xiang'
'Wong, Matthew'
'Mao, Chengyu'
'Trieu, Thuong Xinh'
'Zhang, Jian'
'Feng, Pingyun'
'Bu, Xianhui'

_publ_section_title
;
 Size-selective crystallization of homochiral camphorate metal-organic
 frameworks for lanthanide separation.
;
_journal_issue 36
_journal_name_full 'Journal of the American Chemical Society'
_journal_page_first 12572
_journal_page_last 12575
_journal_paper_doi 10.1021/ja5067306
_journal_volume 136
_journal_year 2014
_chemical_absolute_configuration rm
_chemical_formula_moiety 'C11 H15 O6 Tb0.484 Y0.516'
_chemical_formula_sum 'C11 H15 O6 Tb0.484 Y0.516'
_chemical_formula_weight 365.27
_chemical_name_systematic
; 
 ? 
;
_space_group_IT_number 19
_symmetry_cell_setting orthorhombic
_symmetry_space_group_name_Hall 'P 2ac 2ab'
_symmetry_space_group_name_H-M 'P 21 21 21'
_atom_sites_solution_hydrogens geom
_atom_sites_solution_primary direct
_atom_sites_solution_secondary difmap
_audit_creation_method SHELXL-97
_cell_angle_alpha 90.00
_cell_angle_beta 90.00
_cell_angle_gamma 90.00
_cell_formula_units_Z 4
_cell_length_a 8.1718(2)
_cell_length_b 10.9469(4)
_cell_length_c 14.7511(5)
_cell_measurement_temperature 293(2)
_cell_volume 1319.57(7)
_computing_structure_refinement 'SHELXL-97 (Sheldrick, 1997)'
_computing_structure_solution 'SHELXS-97 (Sheldrick, 1990)'
_diffrn_ambient_temperature 293(2)
_diffrn_measured_fraction_theta_full 0.994
_diffrn_measured_fraction_theta_max 0.994
_diffrn_radiation_monochromator graphite
_diffrn_radiation_source 'fine-focus sealed tube'
_diffrn_radiation_type MoK\a
_diffrn_radiation_wavelength 0.71073
_diffrn_reflns_av_R_equivalents 0.0408
_diffrn_reflns_av_sigmaI/netI 0.0559
_diffrn_reflns_limit_h_max 11
_diffrn_reflns_limit_h_min -13
_diffrn_reflns_limit_k_max 17
_diffrn_reflns_limit_k_min -15
_diffrn_reflns_limit_l_max 23
_diffrn_reflns_limit_l_min -23
_diffrn_reflns_number 18076
_diffrn_reflns_theta_full 35.09
_diffrn_reflns_theta_max 35.09
_diffrn_reflns_theta_min 2.32
_exptl_absorpt_coefficient_mu 4.905
_exptl_absorpt_correction_T_max 0.7469
_exptl_absorpt_correction_T_min 0.5964
_exptl_absorpt_correction_type multi-scan
_exptl_absorpt_process_details 'SADABS 2012/1'
_exptl_crystal_colour colorless
_exptl_crystal_density_diffrn 1.848
_exptl_crystal_density_method 'not measured'
_exptl_crystal_description prism
_exptl_crystal_F_000 724
_exptl_crystal_size_max 0.065
_exptl_crystal_size_mid 0.063
_exptl_crystal_size_min 0.061
_refine_diff_density_max 1.606
_refine_diff_density_min -0.769
_refine_diff_density_rms 0.158
_refine_ls_abs_structure_details 'Flack H D (1983), Acta Cryst. A39, 876-881'
_refine_ls_abs_structure_Flack -0.009(16)
_refine_ls_extinction_method none
_refine_ls_goodness_of_fit_ref 1.043
_refine_ls_hydrogen_treatment constr
_refine_ls_matrix_type full
_refine_ls_number_parameters 165
_refine_ls_number_reflns 5782
_refine_ls_number_restraints 7
_refine_ls_restrained_S_all 1.047
_refine_ls_R_factor_all 0.0630
_refine_ls_R_factor_gt 0.0417
_refine_ls_shift/su_max 0.001
_refine_ls_shift/su_mean 0.000
_refine_ls_structure_factor_coef Fsqd
_refine_ls_weighting_details 'calc w=1/[\s^2^(Fo^2^)+(0.0556P)^2^+0.8019P] where P=(Fo^2^+2Fc^2^)/3'
_refine_ls_weighting_scheme calc
_refine_ls_wR_factor_gt 0.1041
_refine_ls_wR_factor_ref 0.1131
_reflns_number_gt 4441
_reflns_number_total 5782
_reflns_threshold_expression >2sigma(I)
_cod_data_source_file ja5067306_si_002.cif
_cod_data_source_block CPM-29-TbY
_cod_depositor_comments
;
The following automatic conversions were performed:

'_symmetry_cell_setting' value 'Orthorhombic' changed to
'orthorhombic' according to
/home/saulius/struct/COD-crude-data--automatic-downloads/rss-feeds/ACS/lib/dictionaries/cif_core.dic
dictionary named 'cif_core.dic' version 2.4.2 from 2011-04-26.

Automatic conversion script
Id: cif_fix_values 2281 2013-09-26 08:29:07Z andrius 

 Adding full bibliography for 4122510--4122534.cif.
;
_cod_database_code 4122530

loop_
_symmetry_equiv_pos_as_xyz
'x, y, z'
'-x+1/2, -y, z+1/2'
'-x, y+1/2, -z+1/2'
'x+1/2, -y+1/2, -z'

loop_
_atom_site_label
_atom_site_type_symbol
_atom_site_fract_x
_atom_site_fract_y
_atom_site_fract_z
_atom_site_U_iso_or_equiv
_atom_site_adp_type
_atom_site_occupancy
_atom_site_symmetry_multiplicity
_atom_site_calc_flag
_atom_site_refinement_flags
Tb1 Tb 0.92530(2) 0.703974(19) 0.49831(2) 0.02087(7) Uani 0.484(3) 1 d P
Y1 Y 0.92530(2) 0.703974(19) 0.49831(2) 0.02087(7) Uani 0.516(3) 1 d P
O3 O 0.8030(5) 0.7151(4) 0.3626(2) 0.0398(8) Uani 1 1 d .
O6 O 0.6469(4) 0.6809(3) 0.5581(2) 0.0289(7) Uani 1 1 d .
C7 C 0.6787(5) 0.7584(4) 0.3251(3) 0.0276(9) Uani 1 1 d .
O5 O 0.8006(5) 0.5179(4) 0.5556(4) 0.0520(11) Uani 1 1 d .
C3 C 0.6781(5) 0.7704(4) 0.2226(3) 0.0246(8) Uani 1 1 d .
H3A H 0.7283 0.6959 0.1984 0.030 Uiso 1 1 calc R
C4 C 0.5111(10) 0.7800(11) 0.1807(6) 0.087(3) Uani 1 1 d .
H4A H 0.4280 0.7929 0.2267 0.104 Uiso 1 1 calc R
H4B H 0.4845 0.7070 0.1465 0.104 Uiso 1 1 calc R
C10 C 0.7698(10) 0.9877(6) 0.2507(4) 0.0467(16) Uani 1 1 d .
H10A H 0.6575 1.0135 0.2502 0.070 Uiso 1 1 calc R
H10B H 0.8381 1.0532 0.2297 0.070 Uiso 1 1 calc R
H10C H 0.8009 0.9656 0.3113 0.070 Uiso 1 1 calc R
C11 C 0.6676(6) 0.5687(5) 0.5731(4) 0.0363(11) Uani 1 1 d .
H11A H 0.5825 0.5230 0.5977 0.044 Uiso 1 1 calc R
C2 C 0.7894(7) 0.8815(6) 0.1906(4) 0.0424(12) Uani 1 1 d .
C9 C 0.9609(12) 0.8339(12) 0.1849(8) 0.101(3) Uani 1 1 d U
H9A H 1.0021 0.8196 0.2449 0.152 Uiso 1 1 calc R
H9B H 1.0288 0.8929 0.1548 0.152 Uiso 1 1 calc R
H9C H 0.9617 0.7588 0.1514 0.152 Uiso 1 1 calc R
O4 O 0.5553(5) 0.7916(4) 0.3680(2) 0.0425(9) Uani 1 1 d .
C5 C 0.5260(8) 0.8952(7) 0.1159(5) 0.0544(16) Uani 1 1 d .
H5A H 0.4633 0.8830 0.0608 0.065 Uiso 1 1 calc R
H5B H 0.4866 0.9683 0.1460 0.065 Uiso 1 1 calc R
C1 C 0.7101(5) 0.9062(4) 0.0944(3) 0.0242(7) Uani 1 1 d .
C8 C 0.7592(12) 0.8140(6) 0.0237(4) 0.0641(19) Uani 1 1 d .
H8A H 0.8735 0.8228 0.0103 0.096 Uiso 1 1 calc R
H8B H 0.6964 0.8272 -0.0305 0.096 Uiso 1 1 calc R
H8C H 0.7388 0.7331 0.0461 0.096 Uiso 1 1 calc R
C6 C 0.7580(6) 1.0307(4) 0.0572(3) 0.0278(8) Uani 1 1 d .
O2 O 0.6463(4) 1.0999(3) 0.0290(3) 0.0418(9) Uani 1 1 d .
O1 O 0.9065(4) 1.0575(3) 0.0529(3) 0.0387(8) Uani 1 1 d .

loop_
_atom_site_aniso_label
_atom_site_aniso_U_11
_atom_site_aniso_U_22
_atom_site_aniso_U_33
_atom_site_aniso_U_23
_atom_site_aniso_U_13
_atom_site_aniso_U_12
Tb1 0.01412(9) 0.02409(11) 0.02438(11) -0.00207(16) -0.00184(15) 0.00116(7)
Y1 0.01412(9) 0.02409(11) 0.02438(11) -0.00207(16) -0.00184(15) 0.00116(7)
O3 0.0366(18) 0.058(2) 0.0253(16) 0.0045(16) -0.0070(13) 0.0027(17)
O6 0.0181(13) 0.0316(17) 0.0370(17) 0.0051(13) -0.0006(12) 0.0005(11)
C7 0.031(2) 0.032(2) 0.0206(18) 0.0039(15) 0.0003(15) -0.0030(17)
O5 0.0316(18) 0.0296(19) 0.095(3) 0.010(2) 0.004(2) 0.0033(15)
C3 0.0263(18) 0.024(2) 0.0231(18) 0.0074(14) 0.0007(14) -0.0008(14)
C4 0.056(4) 0.150(9) 0.054(4) 0.037(5) -0.008(3) -0.051(5)
C10 0.068(4) 0.035(3) 0.037(2) -0.010(2) 0.000(2) -0.019(3)
C11 0.025(2) 0.038(3) 0.046(3) 0.012(2) 0.0045(19) -0.0052(18)
C2 0.038(2) 0.049(3) 0.040(3) 0.009(2) -0.003(2) -0.005(2)
C9 0.064(5) 0.136(7) 0.103(6) 0.024(6) 0.006(5) 0.033(5)
O4 0.043(2) 0.058(2) 0.0266(16) 0.0034(16) 0.0118(14) 0.0072(18)
C5 0.041(3) 0.065(4) 0.056(4) 0.021(3) -0.010(3) -0.013(3)
C1 0.0280(18) 0.0221(19) 0.0225(17) 0.0039(14) -0.0013(15) -0.0025(15)
C8 0.100(6) 0.045(4) 0.047(3) -0.002(2) 0.016(4) -0.002(3)
C6 0.029(2) 0.025(2) 0.029(2) 0.0041(16) 0.0022(16) -0.0020(16)
O2 0.0320(16) 0.0271(16) 0.066(3) 0.0137(15) -0.0109(15) 0.0009(13)
O1 0.0235(15) 0.0354(18) 0.057(2) 0.0133(16) 0.0034(15) -0.0067(13)

loop_
_atom_type_symbol
_atom_type_description
_atom_type_scat_dispersion_real
_atom_type_scat_dispersion_imag
_atom_type_scat_source
C C 0.0033 0.0016 'International Tables Vol C Tables 4.2.6.8 and 6.1.1.4'
H H 0.0000 0.0000 'International Tables Vol C Tables 4.2.6.8 and 6.1.1.4'
O O 0.0106 0.0060 'International Tables Vol C Tables 4.2.6.8 and 6.1.1.4'
Tb Tb -0.1723 4.1537 'International Tables Vol C Tables 4.2.6.8 and 6.1.1.4'
Y Y -2.7962 3.5667 'International Tables Vol C Tables 4.2.6.8 and 6.1.1.4'

loop_
_geom_angle_atom_site_label_1
_geom_angle_atom_site_label_2
_geom_angle_atom_site_label_3
_geom_angle
_geom_angle_site_symmetry_1
_geom_angle_site_symmetry_3
O4 Tb1 O3 175.31(16) 4_566 .
O4 Tb1 O1 91.22(15) 4_566 3_745
O3 Tb1 O1 90.64(15) . 3_745
O4 Tb1 O2 85.76(16) 4_566 2_675
O3 Tb1 O2 90.70(15) . 2_675
O1 Tb1 O2 154.27(13) 3_745 2_675
O4 Tb1 O6 86.27(13) 4_566 4_566
O3 Tb1 O6 89.90(13) . 4_566
O1 Tb1 O6 78.03(13) 3_745 4_566
O2 Tb1 O6 76.29(12) 2_675 4_566
O4 Tb1 O5 84.87(16) 4_566 .
O3 Tb1 O5 99.74(16) . .
O1 Tb1 O5 77.00(14) 3_745 .
O2 Tb1 O5 127.96(14) 2_675 .
O6 Tb1 O5 153.26(12) 4_566 .
O4 Tb1 O6 97.21(13) 4_566 .
O3 Tb1 O6 85.02(13) . .
O1 Tb1 O6 128.02(12) 3_745 .
O2 Tb1 O6 77.69(11) 2_675 .
O6 Tb1 O6 153.40(5) 4_566 .
O5 Tb1 O6 53.09(12) . .
O4 Tb1 C11 91.20(15) 4_566 .
O3 Tb1 C11 92.60(16) . .
O1 Tb1 C11 102.46(15) 3_745 .
O2 Tb1 C11 103.14(14) 2_675 .
O6 Tb1 C11 177.44(14) 4_566 .
O5 Tb1 C11 26.40(14) . .
O6 Tb1 C11 26.69(13) . .
C7 O3 Tb1 141.1(3) . .
C11 O6 Y1 133.4(3) . 4_466
C11 O6 Tb1 133.4(3) . 4_466
Y1 O6 Tb1 0.000(6) 4_466 4_466
C11 O6 Tb1 92.3(3) . .
Y1 O6 Tb1 122.03(13) 4_466 .
Tb1 O6 Tb1 122.03(13) 4_466 .
O4 C7 O3 123.0(5) . .
O4 C7 C3 118.6(4) . .
O3 C7 C3 118.4(4) . .
C11 O5 Tb1 93.7(3) . .
C4 C3 C7 114.7(4) . .
C4 C3 C2 110.1(5) . .
C7 C3 C2 111.1(4) . .
C3 C4 C5 103.5(5) . .
O5 C11 O6 121.0(4) . .
O5 C11 Tb1 59.9(3) . .
O6 C11 Tb1 61.1(2) . .
C10 C2 C9 114.3(8) . .
C10 C2 C1 111.1(5) . .
C9 C2 C1 113.1(6) . .
C10 C2 C3 111.3(5) . .
C9 C2 C3 106.6(7) . .
C1 C2 C3 99.3(4) . .
C7 O4 Y1 146.9(3) . 4_466
C7 O4 Tb1 146.9(3) . 4_466
Y1 O4 Tb1 0.000(13) 4_466 4_466
C1 C5 C4 105.1(5) . .
C8 C1 C6 106.4(4) . .
C8 C1 C5 110.5(6) . .
C6 C1 C5 113.3(4) . .
C8 C1 C2 113.4(5) . .
C6 C1 C2 111.8(4) . .
C5 C1 C2 101.6(4) . .
O1 C6 O2 123.1(4) . .
O1 C6 C1 118.6(4) . .
O2 C6 C1 118.2(4) . .
C6 O2 Y1 145.4(3) . 2_674
C6 O2 Tb1 145.4(3) . 2_674
Y1 O2 Tb1 0.000(17) 2_674 2_674
C6 O1 Y1 141.3(3) . 3_755
C6 O1 Tb1 141.3(3) . 3_755
Y1 O1 Tb1 0.000(16) 3_755 3_755

loop_
_geom_bond_atom_site_label_1
_geom_bond_atom_site_label_2
_geom_bond_distance
_geom_bond_site_symmetry_2
Tb1 O4 2.240(3) 4_566
Tb1 O3 2.241(3) .
Tb1 O1 2.243(3) 3_745
Tb1 O2 2.271(3) 2_675
Tb1 O6 2.358(3) 4_566
Tb1 O5 2.429(4) .
Tb1 O6 2.453(3) .
Tb1 C11 2.801(5) .
O3 C7 1.250(6) .
O6 C11 1.259(6) .
O6 Y1 2.358(3) 4_466
O6 Tb1 2.358(3) 4_466
C7 O4 1.245(6) .
C7 C3 1.519(6) .
O5 C11 1.248(6) .
C3 C4 1.502(9) .
C3 C2 1.590(7) .
C4 C5 1.587(10) .
C10 C2 1.470(8) .
C2 C9 1.497(10) .
C2 C1 1.583(7) .
O4 Y1 2.240(3) 4_466
O4 Tb1 2.240(3) 4_466
C5 C1 1.542(7) .
C1 C8 1.507(8) .
C1 C6 1.520(6) .
C6 O1 1.250(5) .
C6 O2 1.258(6) .
O2 Y1 2.271(3) 2_674
O2 Tb1 2.271(3) 2_674
O1 Y1 2.243(3) 3_755
O1 Tb1 2.243(3) 3_755
